data_9015566
loop_
_publ_author_name
'Liang, Y.'
'Borrmann, H.'
'Baenitz, M.'
'Schnelle, W.'
'Budnyk, S.'
'Zhao, J. T.'
'Grin, Y.'

_publ_section_title
;
 SnxPt4SnySb12-y: A skutterudite with covalently bonded filler
;
_journal_name_full 'Inorganic Chemistry'
_journal_page_first 9489
_journal_page_last 9496
_journal_paper_doi 10.1021/ic801154a
_journal_volume 47
_journal_year 2008
_chemical_compound_source Synthetic
_chemical_formula_sum 'Pt Sb1.347 Sn1.821'
_space_group_IT_number 204
_symmetry_space_group_name_Hall '-I 2 2 3'
_symmetry_space_group_name_H-M 'I m -3'
_cell_angle_alpha 90
_cell_angle_beta 90
_cell_angle_gamma 90
_cell_length_a 9.3887
_cell_length_b 9.3887
_cell_length_c 9.3887
_cell_formula_units_Z 8
_cell_volume 827.592
_database_code_amcsd 0017604
_exptl_crystal_density_diffrn 9.234
_cod_original_sg_symbol_H-M 'I m 3'
_cod_database_code 9015566
_amcsd_formula_title SnxPt4SnySb12-y

loop_
_space_group_symop_operation_xyz
x,y,z
1/2+x,1/2+y,1/2+z
z,x,-y
1/2+z,1/2+x,1/2-y
z,-x,y
1/2+z,1/2-x,1/2+y
-z,x,y
1/2-z,1/2+x,1/2+y
-z,-x,-y
1/2-z,1/2-x,1/2-y
y,-z,-x
1/2+y,1/2-z,1/2-x
-y,-z,x
1/2-y,1/2-z,1/2+x
-y,z,-x
1/2-y,1/2+z,1/2-x
y,z,x
1/2+y,1/2+z,1/2+x
x,-y,z
1/2+x,1/2-y,1/2+z
-x,y,z
1/2-x,1/2+y,1/2+z
x,y,-z
1/2+x,1/2+y,1/2-z
-x,-y,-z
1/2-x,1/2-y,1/2-z
-z,-x,y
1/2-z,1/2-x,1/2+y
-z,x,-y
1/2-z,1/2+x,1/2-y
z,-x,-y
1/2+z,1/2-x,1/2-y
z,x,y
1/2+z,1/2+x,1/2+y
-y,z,x
1/2-y,1/2+z,1/2+x
y,z,-x
1/2+y,1/2+z,1/2-x
y,-z,x
1/2+y,1/2-z,1/2+x
-y,-z,-x
1/2-y,1/2-z,1/2-x
-x,y,-z
1/2-x,1/2+y,1/2-z
x,-y,-z
1/2+x,1/2-y,1/2-z
-x,-y,z
1/2-x,1/2-y,1/2+z

loop_
_atom_site_aniso_label
_atom_site_aniso_U_11
_atom_site_aniso_U_22
_atom_site_aniso_U_33
_atom_site_aniso_U_12
_atom_site_aniso_U_13
_atom_site_aniso_U_23
Pt 0.00686 0.00686 0.00686 0.00152 0.00152 0.00152
Sb 0.01250 0.00680 0.01030 0.00000 0.00210 0.00000
Sn1 0.01310 0.00570 0.00830 0.00000 0.00063 0.00000
Sn2 0.02900 0.03800 0.03000 -0.01200 -0.01000 -0.00700

loop_
_atom_site_label
_atom_site_fract_x
_atom_site_fract_y
_atom_site_fract_z
_atom_site_occupancy
_atom_site_U_iso_or_equiv
Pt 0.25000 0.25000 0.25000 1.00000 0.00686
Sb 0.35450 0.00000 0.15801 0.44900 0.00987
Sn1 0.33395 0.00000 0.15284 0.53100 0.00905
Sn2 0.07600 0.02100 0.07600 0.03800 0.03200

loop_
_cod_related_entry_id
_cod_related_entry_database
_cod_related_entry_code
1 AMCSD 0017604
